data_4333031
loop_
_publ_author_name
'Champouret, Yohan D. M.'
'Fawcett, John'
'Nodes, William J.'
'Singh, Kuldip'
'Solan, Gregory A.'

_publ_section_title
;
 Spacially Confined M2Centers (M = Fe, Co, Ni, Zn) on a Sterically Bulky
 Binucleating Support:&#x00A0; Synthesis, Structures and Ethylene
 Oligomerization Studies
;
_journal_issue 24
_journal_name_full 'Inorganic Chemistry'
_journal_page_first 9890
_journal_page_last 9900
_journal_paper_doi 10.1021/ic061286x
_journal_volume 45
_journal_year 2006
_chemical_formula_moiety '(C44 H49 Br3 N4 Ni2 O)(C H Cl3)'
_chemical_formula_sum 'C45 H50 Br3 Cl3 N4 Ni2 O'
_chemical_formula_weight 1126.39
_chemical_name_systematic
; 
 ? 
;
_space_group_IT_number 14
_symmetry_cell_setting monoclinic
_symmetry_space_group_name_Hall '-P 2ybc'
_symmetry_space_group_name_H-M 'P 1 21/c 1'
_atom_sites_solution_hydrogens geom
_atom_sites_solution_primary direct
_atom_sites_solution_secondary difmap
_audit_creation_method SHELXL-97
_cell_angle_alpha 90.00
_cell_angle_beta 107.021(3)
_cell_angle_gamma 90.00
_cell_formula_units_Z 4
_cell_length_a 13.6891(19)
_cell_length_b 34.633(5)
_cell_length_c 10.2467(14)
_cell_measurement_reflns_used 971
_cell_measurement_temperature 150(2)
_cell_measurement_theta_max 22.329
_cell_measurement_theta_min 2.389
_cell_volume 4645.1(11)
_computing_cell_refinement 'Bruker SMART'
_computing_data_collection 'Bruker SMART'
_computing_data_reduction 'Bruker SHELXTL'
_computing_molecular_graphics 'Bruker SHELXTL'
_computing_publication_material 'Bruker SHELXTL'
_computing_structure_refinement 'SHELXL-97 (Sheldrick, 1997)'
_computing_structure_solution 'SHELXS-97 (Sheldrick, 1990)'
_diffrn_ambient_temperature 150(2)
_diffrn_measured_fraction_theta_full 1.000
_diffrn_measured_fraction_theta_max 1.000
_diffrn_measurement_device_type 'CCD area detector'
_diffrn_measurement_method 'phi and omega scans'
_diffrn_radiation_monochromator graphite
_diffrn_radiation_source 'fine-focus sealed tube'
_diffrn_radiation_type MoK\a
_diffrn_radiation_wavelength 0.71073
_diffrn_reflns_av_R_equivalents 0.0858
_diffrn_reflns_av_sigmaI/netI 0.0983
_diffrn_reflns_limit_h_max 15
_diffrn_reflns_limit_h_min -16
_diffrn_reflns_limit_k_max 41
_diffrn_reflns_limit_k_min -41
_diffrn_reflns_limit_l_max 12
_diffrn_reflns_limit_l_min -12
_diffrn_reflns_number 33459
_diffrn_reflns_theta_full 25.00
_diffrn_reflns_theta_max 25.00
_diffrn_reflns_theta_min 1.66
_exptl_absorpt_coefficient_mu 3.602
_exptl_absorpt_correction_T_max 0.802
_exptl_absorpt_correction_T_min 0.535
_exptl_absorpt_correction_type empirical
_exptl_absorpt_process_details
;
absorption correction based on 9326 reflections(SADABS);Rint 0.0808 before
correction and 0.0492 after.
;
_exptl_crystal_colour red
_exptl_crystal_density_diffrn 1.611
_exptl_crystal_density_method 'not measured'
_exptl_crystal_description plate
_exptl_crystal_F_000 2272
_exptl_crystal_size_max 0.22
_exptl_crystal_size_mid 0.16
_exptl_crystal_size_min 0.07
_refine_diff_density_max 0.841
_refine_diff_density_min -0.588
_refine_diff_density_rms 0.110
_refine_ls_extinction_method none
_refine_ls_goodness_of_fit_ref 0.943
_refine_ls_hydrogen_treatment constr
_refine_ls_matrix_type full
_refine_ls_number_parameters 533
_refine_ls_number_reflns 8165
_refine_ls_number_restraints 0
_refine_ls_restrained_S_all 0.943
_refine_ls_R_factor_all 0.0913
_refine_ls_R_factor_gt 0.0525
_refine_ls_shift/su_max 0.001
_refine_ls_shift/su_mean 0.000
_refine_ls_structure_factor_coef Fsqd
_refine_ls_weighting_details 'calc w=1/[\s^2^(Fo^2^)+(0.0347P)^2^+0.0000P] where P=(Fo^2^+2Fc^2^)/3'
_refine_ls_weighting_scheme calc
_refine_ls_wR_factor_gt 0.0901
_refine_ls_wR_factor_ref 0.0997
_reflns_number_gt 5477
_reflns_number_total 8165
_reflns_threshold_expression >2sigma(I)
_cod_data_source_file ic061286xsup4.cif
_cod_data_source_block 06039a
_cod_depositor_comments
;
The following automatic conversions were performed:

'_symmetry_cell_setting' value 'Monoclinic' changed to 'monoclinic'
according to /home/saulius/struct/CIF-dictionaries/cif_core.dic
dictionary named 'cif_core.dic' version 2.4.2 from 2011-04-26.

Automatic conversion script
Id: cif_fix_values 1891 2012-01-12 08:04:46Z andrius 

The following automatic conversions were performed:

'_refine_ls_hydrogen_treatment' value 'constrained' was replaced with
the value 'constr' as specified in the replacement file
'src/cod-tools/trunk/data/replacement-values/replacement_values.lst'.

Automatic conversion script
Id: cif_fix_values 5376 2017-05-30 11:51:03Z andrius 
;
_cod_original_sg_symbol_H-M P2(1)/c
_cod_database_code 4333031

loop_
_symmetry_equiv_pos_as_xyz
'x, y, z'
'-x, y+1/2, -z+1/2'
'-x, -y, -z'
'x, -y-1/2, z-1/2'

loop_
_atom_site_label
_atom_site_type_symbol
_atom_site_fract_x
_atom_site_fract_y
_atom_site_fract_z
_atom_site_U_iso_or_equiv
_atom_site_adp_type
_atom_site_occupancy
_atom_site_symmetry_multiplicity
_atom_site_calc_flag
_atom_site_refinement_flags
Ni1 Ni 0.69800(5) 0.15599(2) 0.72680(7) 0.02022(18) Uani 1 1 d .
Ni2 Ni 0.92536(5) 0.14426(2) 0.73664(7) 0.02190(19) Uani 1 1 d .
Br1 Br 0.82901(4) 0.111390(17) 0.87500(6) 0.02580(16) Uani 1 1 d .
Br2 Br 0.67062(5) 0.136587(18) 0.49294(6) 0.03078(17) Uani 1 1 d .
Br3 Br 1.07232(5) 0.175373(19) 0.89560(7) 0.03565(18) Uani 1 1 d .
O1 O 0.8232(3) 0.18560(10) 0.7211(4) 0.0211(9) Uani 1 1 d .
N1 N 0.5671(3) 0.13491(13) 0.7676(4) 0.0199(11) Uani 1 1 d .
N2 N 0.6320(3) 0.20622(13) 0.7516(4) 0.0219(11) Uani 1 1 d .
N3 N 0.9567(3) 0.16418(14) 0.5700(4) 0.0236(12) Uani 1 1 d .
N4 N 0.9864(3) 0.09445(13) 0.6828(5) 0.0258(12) Uani 1 1 d .
C1 C 0.5380(4) 0.09486(16) 0.7696(6) 0.0212(13) Uani 1 1 d .
C2 C 0.4771(4) 0.07738(18) 0.6487(6) 0.0278(15) Uani 1 1 d .
C3 C 0.4568(5) 0.03824(18) 0.6548(7) 0.0362(17) Uani 1 1 d .
H3 H 0.4173 0.0254 0.5748 0.043 Uiso 1 1 calc R
C4 C 0.4929(5) 0.01755(19) 0.7748(8) 0.046(2) Uani 1 1 d .
H4 H 0.4786 -0.0093 0.7764 0.055 Uiso 1 1 calc R
C5 C 0.5498(5) 0.03583(19) 0.8926(7) 0.0387(17) Uani 1 1 d .
H5 H 0.5728 0.0215 0.9750 0.046 Uiso 1 1 calc R
C6 C 0.5735(4) 0.07432(17) 0.8921(6) 0.0269(14) Uani 1 1 d .
C7 C 0.6305(4) 0.09416(18) 1.0260(6) 0.0332(16) Uani 1 1 d .
H7 H 0.6592 0.1190 1.0034 0.040 Uiso 1 1 calc R
C8 C 0.5581(5) 0.1037(2) 1.1100(7) 0.055(2) Uani 1 1 d .
H8A H 0.5024 0.1200 1.0561 0.083 Uiso 1 1 calc R
H8B H 0.5956 0.1174 1.1932 0.083 Uiso 1 1 calc R
H8C H 0.5298 0.0797 1.1346 0.083 Uiso 1 1 calc R
C9 C 0.7188(5) 0.0699(2) 1.1130(7) 0.053(2) Uani 1 1 d .
H9A H 0.6917 0.0475 1.1497 0.079 Uiso 1 1 calc R
H9B H 0.7604 0.0856 1.1885 0.079 Uiso 1 1 calc R
H9C H 0.7611 0.0610 1.0566 0.079 Uiso 1 1 calc R
C10 C 0.4329(4) 0.09907(19) 0.5162(6) 0.0339(16) Uani 1 1 d .
H10 H 0.4663 0.1250 0.5245 0.041 Uiso 1 1 calc R
C11 C 0.4510(5) 0.0780(2) 0.3930(6) 0.050(2) Uani 1 1 d .
H11A H 0.5241 0.0727 0.4113 0.075 Uiso 1 1 calc R
H11B H 0.4276 0.0943 0.3116 0.075 Uiso 1 1 calc R
H11C H 0.4129 0.0537 0.3776 0.075 Uiso 1 1 calc R
C12 C 0.3169(5) 0.1051(2) 0.4885(7) 0.061(2) Uani 1 1 d .
H12A H 0.2823 0.0800 0.4741 0.092 Uiso 1 1 calc R
H12B H 0.2907 0.1211 0.4069 0.092 Uiso 1 1 calc R
H12C H 0.3040 0.1180 0.5670 0.092 Uiso 1 1 calc R
C13 C 0.5117(4) 0.16188(17) 0.7950(5) 0.0231(14) Uani 1 1 d .
C14 C 0.4105(4) 0.15567(18) 0.8200(6) 0.0367(17) Uani 1 1 d .
H14A H 0.3946 0.1280 0.8148 0.055 Uiso 1 1 calc R
H14B H 0.3574 0.1695 0.7508 0.055 Uiso 1 1 calc R
H14C H 0.4133 0.1654 0.9109 0.055 Uiso 1 1 calc R
C15 C 0.5524(4) 0.20119(16) 0.8029(5) 0.0215(14) Uani 1 1 d .
C16 C 0.5151(5) 0.23072(18) 0.8644(6) 0.0317(16) Uani 1 1 d .
H16 H 0.4574 0.2269 0.8967 0.038 Uiso 1 1 calc R
C17 C 0.5636(5) 0.26627(18) 0.8781(6) 0.0346(17) Uani 1 1 d .
H17 H 0.5415 0.2869 0.9236 0.041 Uiso 1 1 calc R
C18 C 0.6435(4) 0.27117(17) 0.8254(6) 0.0299(15) Uani 1 1 d .
H18 H 0.6779 0.2953 0.8358 0.036 Uiso 1 1 calc R
C19 C 0.6752(4) 0.24128(16) 0.7567(5) 0.0233(14) Uani 1 1 d .
C20 C 0.7538(4) 0.24838(16) 0.6855(6) 0.0246(14) Uani 1 1 d .
C21 C 0.7581(4) 0.28594(17) 0.6364(6) 0.0301(15) Uani 1 1 d .
H21 H 0.7122 0.3051 0.6499 0.036 Uiso 1 1 calc R
C22 C 0.8282(5) 0.29545(18) 0.5685(6) 0.0366(17) Uani 1 1 d .
H22 H 0.8345 0.3214 0.5420 0.044 Uiso 1 1 calc R
C23 C 0.8888(5) 0.26712(18) 0.5395(6) 0.0301(15) Uani 1 1 d .
H23 H 0.9356 0.2739 0.4908 0.036 Uiso 1 1 calc R
C24 C 0.8845(4) 0.22888(17) 0.5785(6) 0.0248(14) Uani 1 1 d .
C25 C 0.8201(4) 0.21964(16) 0.6624(5) 0.0223(14) Uani 1 1 d .
C26 C 0.9415(4) 0.20016(18) 0.5218(6) 0.0261(15) Uani 1 1 d .
C27 C 0.9765(4) 0.2097(2) 0.4089(6) 0.0351(17) Uani 1 1 d .
H27 H 0.9652 0.2350 0.3718 0.042 Uiso 1 1 calc R
C28 C 1.0258(5) 0.1835(2) 0.3520(6) 0.0410(18) Uani 1 1 d .
H28 H 1.0500 0.1906 0.2774 0.049 Uiso 1 1 calc R
C29 C 1.0404(5) 0.1463(2) 0.4044(6) 0.0386(17) Uani 1 1 d .
H29 H 1.0744 0.1274 0.3662 0.046 Uiso 1 1 calc R
C30 C 1.0044(4) 0.13727(18) 0.5132(6) 0.0283(15) Uani 1 1 d .
C31 C 1.0153(4) 0.09880(18) 0.5753(6) 0.0306(15) Uani 1 1 d .
C32 C 1.0579(5) 0.0672(2) 0.5093(7) 0.052(2) Uani 1 1 d .
H32A H 1.1310 0.0716 0.5239 0.078 Uiso 1 1 calc R
H32B H 1.0226 0.0669 0.4112 0.078 Uiso 1 1 calc R
H32C H 1.0480 0.0424 0.5495 0.078 Uiso 1 1 calc R
C33 C 0.9966(4) 0.05664(17) 0.7463(6) 0.0253(14) Uani 1 1 d .
C34 C 0.9150(4) 0.03050(17) 0.7092(6) 0.0259(14) Uani 1 1 d .
C35 C 0.9285(5) -0.00597(18) 0.7635(6) 0.0316(16) Uani 1 1 d .
H35 H 0.8741 -0.0241 0.7370 0.038 Uiso 1 1 calc R
C36 C 1.0202(5) -0.01694(19) 0.8565(6) 0.0379(17) Uani 1 1 d .
H36 H 1.0288 -0.0424 0.8924 0.045 Uiso 1 1 calc R
C37 C 1.0983(5) 0.00943(19) 0.8959(6) 0.0367(17) Uani 1 1 d .
H37 H 1.1603 0.0019 0.9611 0.044 Uiso 1 1 calc R
C38 C 1.0896(4) 0.04652(18) 0.8437(6) 0.0299(15) Uani 1 1 d .
C39 C 1.1785(5) 0.07429(19) 0.8926(7) 0.0433(18) Uani 1 1 d .
H39 H 1.1596 0.0990 0.8407 0.052 Uiso 1 1 calc R
C40 C 1.1993(6) 0.0833(2) 1.0440(7) 0.066(2) Uani 1 1 d .
H40A H 1.1375 0.0939 1.0600 0.100 Uiso 1 1 calc R
H40B H 1.2548 0.1022 1.0720 0.100 Uiso 1 1 calc R
H40C H 1.2191 0.0595 1.0972 0.100 Uiso 1 1 calc R
C41 C 1.2748(5) 0.0581(2) 0.8631(9) 0.071(3) Uani 1 1 d .
H41A H 1.2908 0.0326 0.9057 0.107 Uiso 1 1 calc R
H41B H 1.3324 0.0756 0.9005 0.107 Uiso 1 1 calc R
H41C H 1.2623 0.0557 0.7642 0.107 Uiso 1 1 calc R
C42 C 0.8127(4) 0.04177(17) 0.6096(6) 0.0298(15) Uani 1 1 d .
H42 H 0.8102 0.0706 0.6058 0.036 Uiso 1 1 calc R
C43 C 0.7995(5) 0.0273(2) 0.4648(6) 0.0471(19) Uani 1 1 d .
H43A H 0.8583 0.0354 0.4353 0.071 Uiso 1 1 calc R
H43B H 0.7369 0.0383 0.4031 0.071 Uiso 1 1 calc R
H43C H 0.7948 -0.0009 0.4631 0.071 Uiso 1 1 calc R
C44 C 0.7228(4) 0.02818(18) 0.6592(7) 0.0403(18) Uani 1 1 d .
H44A H 0.7200 -0.0001 0.6579 0.060 Uiso 1 1 calc R
H44B H 0.6589 0.0385 0.5988 0.060 Uiso 1 1 calc R
H44C H 0.7322 0.0374 0.7524 0.060 Uiso 1 1 calc R
C45 C 0.2493(6) 0.2547(2) 0.5683(8) 0.061(2) Uani 1 1 d .
H45 H 0.1932 0.2646 0.4894 0.073 Uiso 1 1 calc R
Cl1 Cl 0.19330(14) 0.23247(6) 0.68566(19) 0.0582(6) Uani 1 1 d .
Cl2 Cl 0.31882(18) 0.22000(8) 0.5071(2) 0.0913(9) Uani 1 1 d .
Cl3 Cl 0.32689(17) 0.29331(8) 0.6427(3) 0.0979(9) Uani 1 1 d .

loop_
_atom_site_aniso_label
_atom_site_aniso_U_11
_atom_site_aniso_U_22
_atom_site_aniso_U_33
_atom_site_aniso_U_23
_atom_site_aniso_U_13
_atom_site_aniso_U_12
Ni1 0.0193(4) 0.0180(4) 0.0216(4) 0.0005(3) 0.0032(3) -0.0002(3)
Ni2 0.0205(4) 0.0224(4) 0.0213(4) -0.0002(3) 0.0038(3) -0.0011(3)
Br1 0.0266(3) 0.0233(3) 0.0269(3) 0.0026(3) 0.0070(3) 0.0022(3)
Br2 0.0399(4) 0.0283(4) 0.0227(3) -0.0023(3) 0.0070(3) -0.0069(3)
Br3 0.0247(4) 0.0372(4) 0.0378(4) -0.0078(3) -0.0021(3) -0.0034(3)
O1 0.022(2) 0.017(2) 0.021(2) 0.0032(17) 0.0008(18) -0.0056(17)
N1 0.019(3) 0.022(3) 0.015(2) 0.000(2) 0.000(2) 0.002(2)
N2 0.022(3) 0.020(3) 0.018(3) 0.000(2) -0.003(2) 0.000(2)
N3 0.018(3) 0.030(3) 0.018(3) 0.001(2) -0.002(2) -0.007(2)
N4 0.022(3) 0.025(3) 0.028(3) -0.004(2) 0.003(2) -0.001(2)
C1 0.020(3) 0.017(3) 0.030(3) 0.001(3) 0.014(3) 0.003(3)
C2 0.025(4) 0.031(4) 0.030(4) -0.009(3) 0.013(3) -0.007(3)
C3 0.038(4) 0.034(4) 0.041(4) -0.015(3) 0.019(3) -0.018(3)
C4 0.059(5) 0.022(4) 0.071(6) -0.001(4) 0.041(5) -0.007(4)
C5 0.049(5) 0.034(4) 0.042(4) 0.009(3) 0.026(4) 0.004(3)
C6 0.027(4) 0.027(4) 0.032(4) 0.004(3) 0.017(3) 0.004(3)
C7 0.026(4) 0.038(4) 0.034(4) 0.012(3) 0.006(3) 0.004(3)
C8 0.053(5) 0.080(6) 0.030(4) -0.006(4) 0.007(4) 0.010(4)
C9 0.041(5) 0.071(6) 0.043(5) 0.021(4) 0.008(4) 0.012(4)
C10 0.026(4) 0.043(4) 0.030(4) -0.003(3) 0.005(3) -0.011(3)
C11 0.046(5) 0.073(6) 0.031(4) -0.018(4) 0.008(4) -0.022(4)
C12 0.034(5) 0.102(7) 0.040(5) -0.003(4) 0.000(4) 0.000(4)
C13 0.022(3) 0.031(4) 0.015(3) 0.003(3) 0.003(3) 0.003(3)
C14 0.033(4) 0.034(4) 0.047(4) 0.004(3) 0.018(3) 0.001(3)
C15 0.017(3) 0.025(4) 0.018(3) 0.002(3) -0.003(3) 0.004(3)
C16 0.026(4) 0.032(4) 0.033(4) 0.002(3) 0.003(3) 0.003(3)
C17 0.033(4) 0.031(4) 0.033(4) -0.009(3) 0.000(3) 0.015(3)
C18 0.024(4) 0.023(4) 0.032(4) 0.002(3) -0.008(3) 0.001(3)
C19 0.024(3) 0.020(3) 0.017(3) 0.000(3) -0.008(3) 0.006(3)
C20 0.029(4) 0.019(3) 0.017(3) -0.003(3) -0.007(3) -0.005(3)
C21 0.026(4) 0.025(4) 0.033(4) -0.002(3) -0.001(3) -0.003(3)
C22 0.049(5) 0.022(4) 0.029(4) 0.008(3) -0.006(3) -0.011(3)
C23 0.031(4) 0.034(4) 0.021(3) 0.007(3) 0.000(3) -0.011(3)
C24 0.019(3) 0.028(4) 0.021(3) 0.004(3) -0.005(3) -0.004(3)
C25 0.025(3) 0.017(3) 0.016(3) 0.001(3) -0.009(3) -0.007(3)
C26 0.017(3) 0.039(4) 0.018(3) 0.007(3) -0.002(3) -0.011(3)
C27 0.021(4) 0.048(5) 0.032(4) 0.019(3) 0.001(3) -0.002(3)
C28 0.028(4) 0.069(6) 0.025(4) 0.014(4) 0.008(3) 0.004(4)
C29 0.031(4) 0.054(5) 0.034(4) 0.010(4) 0.014(3) 0.003(3)
C30 0.021(3) 0.036(4) 0.026(3) -0.003(3) 0.004(3) -0.004(3)
C31 0.026(4) 0.032(4) 0.035(4) 0.001(3) 0.011(3) -0.002(3)
C32 0.058(5) 0.049(5) 0.063(5) -0.006(4) 0.042(4) 0.004(4)
C33 0.029(4) 0.022(3) 0.026(3) -0.002(3) 0.011(3) 0.004(3)
C34 0.027(4) 0.023(4) 0.027(4) -0.005(3) 0.007(3) 0.000(3)
C35 0.029(4) 0.031(4) 0.036(4) -0.014(3) 0.012(3) -0.005(3)
C36 0.043(4) 0.030(4) 0.040(4) 0.002(3) 0.012(4) 0.005(3)
C37 0.027(4) 0.038(4) 0.040(4) 0.005(3) 0.002(3) 0.006(3)
C38 0.025(4) 0.031(4) 0.034(4) -0.005(3) 0.010(3) -0.003(3)
C39 0.029(4) 0.036(4) 0.057(5) 0.010(4) 0.001(4) 0.001(3)
C40 0.074(6) 0.046(5) 0.057(5) 0.004(4) -0.016(5) -0.019(4)
C41 0.035(5) 0.046(5) 0.133(8) 0.024(5) 0.026(5) 0.005(4)
C42 0.031(4) 0.024(4) 0.034(4) -0.003(3) 0.008(3) 0.004(3)
C43 0.042(4) 0.057(5) 0.034(4) 0.002(4) 0.000(4) 0.009(4)
C44 0.027(4) 0.040(4) 0.048(4) -0.013(3) 0.002(3) -0.004(3)
C45 0.047(5) 0.070(6) 0.058(5) 0.032(4) 0.003(4) 0.009(4)
Cl1 0.0400(11) 0.0833(16) 0.0469(12) 0.0070(11) 0.0060(9) 0.0007(10)
Cl2 0.0818(18) 0.127(2) 0.0768(17) 0.0495(16) 0.0407(15) 0.0391(16)
Cl3 0.0606(16) 0.101(2) 0.109(2) 0.0494(16) -0.0124(14) -0.0081(14)

loop_
_atom_type_symbol
_atom_type_description
_atom_type_scat_dispersion_real
_atom_type_scat_dispersion_imag
_atom_type_scat_source
C C 0.0033 0.0016 'International Tables Vol C Tables 4.2.6.8 and 6.1.1.4'
H H 0.0000 0.0000 'International Tables Vol C Tables 4.2.6.8 and 6.1.1.4'
N N 0.0061 0.0033 'International Tables Vol C Tables 4.2.6.8 and 6.1.1.4'
O O 0.0106 0.0060 'International Tables Vol C Tables 4.2.6.8 and 6.1.1.4'
Ni Ni 0.3393 1.1124 'International Tables Vol C Tables 4.2.6.8 and 6.1.1.4'
Br Br -0.2901 2.4595 'International Tables Vol C Tables 4.2.6.8 and 6.1.1.4'
Cl Cl 0.1484 0.1585 'International Tables Vol C Tables 4.2.6.8 and 6.1.1.4'

loop_
_geom_angle_atom_site_label_1
_geom_angle_atom_site_label_2
_geom_angle_atom_site_label_3
_geom_angle
N2 Ni1 O1 88.88(17)
N2 Ni1 N1 80.42(18)
O1 Ni1 N1 166.45(16)
N2 Ni1 Br2 114.97(13)
O1 Ni1 Br2 89.95(11)
N1 Ni1 Br2 102.06(12)
N2 Ni1 Br1 136.31(13)
O1 Ni1 Br1 82.40(10)
N1 Ni1 Br1 99.60(12)
Br2 Ni1 Br1 107.78(3)
O1 Ni2 N3 90.27(17)
O1 Ni2 N4 156.64(17)
N3 Ni2 N4 81.7(2)
O1 Ni2 Br3 99.20(11)
N3 Ni2 Br3 94.40(13)
N4 Ni2 Br3 103.25(13)
O1 Ni2 Br1 84.03(11)
N3 Ni2 Br1 158.36(13)
N4 Ni2 Br1 95.39(14)
Br3 Ni2 Br1 107.11(4)
Ni2 Br1 Ni1 77.12(3)
C25 O1 Ni2 127.7(4)
C25 O1 Ni1 123.7(3)
Ni2 O1 Ni1 102.54(16)
C13 N1 C1 120.8(5)
C13 N1 Ni1 112.7(4)
C1 N1 Ni1 126.5(3)
C19 N2 C15 119.8(5)
C19 N2 Ni1 125.3(4)
C15 N2 Ni1 112.4(4)
C26 N3 C30 121.5(5)
C26 N3 Ni2 126.1(4)
C30 N3 Ni2 112.2(4)
C31 N4 C33 118.5(5)
C31 N4 Ni2 112.5(4)
C33 N4 Ni2 129.0(4)
C6 C1 C2 122.0(5)
C6 C1 N1 118.4(5)
C2 C1 N1 119.6(5)
C3 C2 C1 117.0(6)
C3 C2 C10 119.4(5)
C1 C2 C10 123.6(5)
C4 C3 C2 121.4(6)
C4 C3 H3 119.3
C2 C3 H3 119.3
C5 C4 C3 120.1(6)
C5 C4 H4 119.9
C3 C4 H4 119.9
C6 C5 C4 121.0(6)
C6 C5 H5 119.5
C4 C5 H5 119.5
C5 C6 C1 118.4(6)
C5 C6 C7 119.5(6)
C1 C6 C7 121.9(5)
C8 C7 C9 108.9(5)
C8 C7 C6 111.0(5)
C9 C7 C6 112.6(5)
C8 C7 H7 108.0
C9 C7 H7 108.0
C6 C7 H7 108.0
C7 C8 H8A 109.5
C7 C8 H8B 109.5
H8A C8 H8B 109.5
C7 C8 H8C 109.5
H8A C8 H8C 109.5
H8B C8 H8C 109.5
C7 C9 H9A 109.5
C7 C9 H9B 109.5
H9A C9 H9B 109.5
C7 C9 H9C 109.5
H9A C9 H9C 109.5
H9B C9 H9C 109.5
C2 C10 C11 112.5(5)
C2 C10 C12 110.6(5)
C11 C10 C12 108.5(5)
C2 C10 H10 108.4
C11 C10 H10 108.4
C12 C10 H10 108.4
C10 C11 H11A 109.5
C10 C11 H11B 109.5
H11A C11 H11B 109.5
C10 C11 H11C 109.5
H11A C11 H11C 109.5
H11B C11 H11C 109.5
C10 C12 H12A 109.5
C10 C12 H12B 109.5
H12A C12 H12B 109.5
C10 C12 H12C 109.5
H12A C12 H12C 109.5
H12B C12 H12C 109.5
N1 C13 C15 116.7(5)
N1 C13 C14 124.6(5)
C15 C13 C14 118.7(5)
C13 C14 H14A 109.5
C13 C14 H14B 109.5
H14A C14 H14B 109.5
C13 C14 H14C 109.5
H14A C14 H14C 109.5
H14B C14 H14C 109.5
N2 C15 C16 122.1(5)
N2 C15 C13 115.8(5)
C16 C15 C13 122.0(5)
C15 C16 C17 118.4(6)
C15 C16 H16 120.8
C17 C16 H16 120.8
C18 C17 C16 119.1(6)
C18 C17 H17 120.5
C16 C17 H17 120.5
C17 C18 C19 120.9(6)
C17 C18 H18 119.6
C19 C18 H18 119.6
N2 C19 C18 119.5(6)
N2 C19 C20 120.3(5)
C18 C19 C20 120.2(5)
C21 C20 C25 119.8(6)
C21 C20 C19 116.3(5)
C25 C20 C19 123.9(5)
C22 C21 C20 120.7(6)
C22 C21 H21 119.6
C20 C21 H21 119.6
C23 C22 C21 119.5(6)
C23 C22 H22 120.3
C21 C22 H22 120.3
C22 C23 C24 122.7(6)
C22 C23 H23 118.7
C24 C23 H23 118.7
C23 C24 C25 118.0(6)
C23 C24 C26 117.0(5)
C25 C24 C26 124.8(5)
O1 C25 C20 119.3(5)
O1 C25 C24 122.0(5)
C20 C25 C24 118.7(5)
N3 C26 C27 117.9(6)
N3 C26 C24 121.6(5)
C27 C26 C24 120.5(6)
C28 C27 C26 121.7(6)
C28 C27 H27 119.2
C26 C27 H27 119.2
C27 C28 C29 119.1(6)
C27 C28 H28 120.4
C29 C28 H28 120.4
C30 C29 C28 118.5(6)
C30 C29 H29 120.8
C28 C29 H29 120.8
N3 C30 C29 121.4(6)
N3 C30 C31 115.9(5)
C29 C30 C31 122.7(6)
N4 C31 C30 117.5(6)
N4 C31 C32 124.2(6)
C30 C31 C32 118.3(6)
C31 C32 H32A 109.5
C31 C32 H32B 109.5
H32A C32 H32B 109.5
C31 C32 H32C 109.5
H32A C32 H32C 109.5
H32B C32 H32C 109.5
C34 C33 C38 120.9(5)
C34 C33 N4 119.8(5)
C38 C33 N4 119.3(5)
C35 C34 C33 118.9(6)
C35 C34 C42 119.8(5)
C33 C34 C42 121.3(5)
C34 C35 C36 121.2(6)
C34 C35 H35 119.4
C36 C35 H35 119.4
C37 C36 C35 119.3(6)
C37 C36 H36 120.3
C35 C36 H36 120.3
C36 C37 C38 122.2(6)
C36 C37 H37 118.9
C38 C37 H37 118.9
C37 C38 C33 117.5(6)
C37 C38 C39 119.4(6)
C33 C38 C39 123.1(6)
C38 C39 C40 111.0(6)
C38 C39 C41 110.7(6)
C40 C39 C41 111.0(6)
C38 C39 H39 108.0
C40 C39 H39 108.0
C41 C39 H39 108.0
C39 C40 H40A 109.5
C39 C40 H40B 109.5
H40A C40 H40B 109.5
C39 C40 H40C 109.5
H40A C40 H40C 109.5
H40B C40 H40C 109.5
C39 C41 H41A 109.5
C39 C41 H41B 109.5
H41A C41 H41B 109.5
C39 C41 H41C 109.5
H41A C41 H41C 109.5
H41B C41 H41C 109.5
C34 C42 C43 113.1(5)
C34 C42 C44 111.6(5)
C43 C42 C44 110.1(5)
C34 C42 H42 107.3
C43 C42 H42 107.3
C44 C42 H42 107.3
C42 C43 H43A 109.5
C42 C43 H43B 109.5
H43A C43 H43B 109.5
C42 C43 H43C 109.5
H43A C43 H43C 109.5
H43B C43 H43C 109.5
C42 C44 H44A 109.5
C42 C44 H44B 109.5
H44A C44 H44B 109.5
C42 C44 H44C 109.5
H44A C44 H44C 109.5
H44B C44 H44C 109.5
Cl3 C45 Cl2 110.9(4)
Cl3 C45 Cl1 111.4(4)
Cl2 C45 Cl1 109.4(4)
Cl3 C45 H45 108.4
Cl2 C45 H45 108.4
Cl1 C45 H45 108.4

loop_
_geom_bond_atom_site_label_1
_geom_bond_atom_site_label_2
_geom_bond_distance
Ni1 N2 2.010(5)
Ni1 O1 2.012(4)
Ni1 N1 2.087(4)
Ni1 Br2 2.4100(10)
Ni1 Br1 2.5127(9)
Ni2 O1 1.975(4)
Ni2 N3 2.000(5)
Ni2 N4 2.061(5)
Ni2 Br3 2.4378(10)
Ni2 Br1 2.4779(9)
O1 C25 1.319(6)
N1 C13 1.285(7)
N1 C1 1.445(7)
N2 C19 1.345(7)
N2 C15 1.353(7)
N3 C26 1.334(7)
N3 C30 1.363(7)
N4 C31 1.284(7)
N4 C33 1.451(7)
C1 C6 1.400(8)
C1 C2 1.411(8)
C2 C3 1.389(8)
C2 C10 1.515(8)
C3 C4 1.384(9)
C3 H3 0.9500
C4 C5 1.383(9)
C4 H4 0.9500
C5 C6 1.373(8)
C5 H5 0.9500
C6 C7 1.529(8)
C7 C8 1.526(8)
C7 C9 1.527(8)
C7 H7 1.0000
C8 H8A 0.9800
C8 H8B 0.9800
C8 H8C 0.9800
C9 H9A 0.9800
C9 H9B 0.9800
C9 H9C 0.9800
C10 C11 1.540(8)
C10 C12 1.543(8)
C10 H10 1.0000
C11 H11A 0.9800
C11 H11B 0.9800
C11 H11C 0.9800
C12 H12A 0.9800
C12 H12B 0.9800
C12 H12C 0.9800
C13 C15 1.464(8)
C13 C14 1.496(7)
C14 H14A 0.9800
C14 H14B 0.9800
C14 H14C 0.9800
C15 C16 1.376(8)
C16 C17 1.386(8)
C16 H16 0.9500
C17 C18 1.365(8)
C17 H17 0.9500
C18 C19 1.392(8)
C18 H18 0.9500
C19 C20 1.486(8)
C20 C21 1.402(8)
C20 C25 1.413(8)
C21 C22 1.381(8)
C21 H21 0.9500
C22 C23 1.372(8)
C22 H22 0.9500
C23 C24 1.390(8)
C23 H23 0.9500
C24 C25 1.435(7)
C24 C26 1.484(8)
C26 C27 1.415(8)
C27 C28 1.359(8)
C27 H27 0.9500
C28 C29 1.388(9)
C28 H28 0.9500
C29 C30 1.380(8)
C29 H29 0.9500
C30 C31 1.465(8)
C31 C32 1.492(8)
C32 H32A 0.9800
C32 H32B 0.9800
C32 H32C 0.9800
C33 C34 1.402(8)
C33 C38 1.413(8)
C34 C35 1.371(8)
C34 C42 1.522(8)
C35 C36 1.388(8)
C35 H35 0.9500
C36 C37 1.374(8)
C36 H36 0.9500
C37 C38 1.383(8)
C37 H37 0.9500
C38 C39 1.517(8)
C39 C40 1.524(9)
C39 C41 1.542(9)
C39 H39 1.0000
C40 H40A 0.9800
C40 H40B 0.9800
C40 H40C 0.9800
C41 H41A 0.9800
C41 H41B 0.9800
C41 H41C 0.9800
C42 C43 1.525(8)
C42 C44 1.536(8)
C42 H42 1.0000
C43 H43A 0.9800
C43 H43B 0.9800
C43 H43C 0.9800
C44 H44A 0.9800
C44 H44B 0.9800
C44 H44C 0.9800
C45 Cl3 1.740(8)
C45 Cl2 1.758(8)
C45 Cl1 1.779(7)
C45 H45 1.0000

loop_
_geom_torsion_atom_site_label_1
_geom_torsion_atom_site_label_2
_geom_torsion_atom_site_label_3
_geom_torsion_atom_site_label_4
_geom_torsion
O1 Ni2 Br1 Ni1 24.71(10)
N3 Ni2 Br1 Ni1 -50.8(4)
N4 Ni2 Br1 Ni1 -131.81(13)
Br3 Ni2 Br1 Ni1 122.53(4)
N2 Ni1 Br1 Ni2 -104.6(2)
O1 Ni1 Br1 Ni2 -24.32(11)
N1 Ni1 Br1 Ni2 169.24(12)
Br2 Ni1 Br1 Ni2 63.18(3)
N3 Ni2 O1 C25 -25.4(4)
N4 Ni2 O1 C25 -94.7(6)
Br3 Ni2 O1 C25 69.1(4)
Br1 Ni2 O1 C25 175.5(4)
N3 Ni2 O1 Ni1 127.66(18)
N4 Ni2 O1 Ni1 58.4(5)
Br3 Ni2 O1 Ni1 -137.84(12)
Br1 Ni2 O1 Ni1 -31.42(12)
N2 Ni1 O1 C25 -37.4(4)
N1 Ni1 O1 C25 -75.0(8)
Br2 Ni1 O1 C25 77.6(4)
Br1 Ni1 O1 C25 -174.5(4)
N2 Ni1 O1 Ni2 168.13(18)
N1 Ni1 O1 Ni2 130.5(6)
Br2 Ni1 O1 Ni2 -76.89(13)
Br1 Ni1 O1 Ni2 31.05(12)
N2 Ni1 N1 C13 -3.3(4)
O1 Ni1 N1 C13 34.9(9)
Br2 Ni1 N1 C13 -117.0(4)
Br1 Ni1 N1 C13 132.3(3)
N2 Ni1 N1 C1 178.0(4)
O1 Ni1 N1 C1 -143.8(6)
Br2 Ni1 N1 C1 64.3(4)
Br1 Ni1 N1 C1 -46.4(4)
O1 Ni1 N2 C19 0.6(4)
N1 Ni1 N2 C19 172.3(4)
Br2 Ni1 N2 C19 -88.8(4)
Br1 Ni1 N2 C19 78.4(5)
O1 Ni1 N2 C15 -161.0(4)
N1 Ni1 N2 C15 10.7(4)
Br2 Ni1 N2 C15 109.6(3)
Br1 Ni1 N2 C15 -83.2(4)
O1 Ni2 N3 C26 23.8(4)
N4 Ni2 N3 C26 -178.2(5)
Br3 Ni2 N3 C26 -75.5(4)
Br1 Ni2 N3 C26 98.1(5)
O1 Ni2 N3 C30 -161.2(4)
N4 Ni2 N3 C30 -3.2(4)
Br3 Ni2 N3 C30 99.6(4)
Br1 Ni2 N3 C30 -86.9(5)
O1 Ni2 N4 C31 71.5(6)
N3 Ni2 N4 C31 0.6(4)
Br3 Ni2 N4 C31 -92.0(4)
Br1 Ni2 N4 C31 159.0(4)
O1 Ni2 N4 C33 -106.2(6)
N3 Ni2 N4 C33 -177.2(5)
Br3 Ni2 N4 C33 90.2(5)
Br1 Ni2 N4 C33 -18.8(5)
C13 N1 C1 C6 -90.2(6)
Ni1 N1 C1 C6 88.4(6)
C13 N1 C1 C2 91.3(6)
Ni1 N1 C1 C2 -90.1(6)
C6 C1 C2 C3 -2.3(8)
N1 C1 C2 C3 176.2(5)
C6 C1 C2 C10 176.8(5)
N1 C1 C2 C10 -4.7(8)
C1 C2 C3 C4 1.3(9)
C10 C2 C3 C4 -177.9(6)
C2 C3 C4 C5 0.6(10)
C3 C4 C5 C6 -1.6(10)
C4 C5 C6 C1 0.6(9)
C4 C5 C6 C7 176.0(6)
C2 C1 C6 C5 1.4(9)
N1 C1 C6 C5 -177.1(5)
C2 C1 C6 C7 -173.9(5)
N1 C1 C6 C7 7.6(8)
C5 C6 C7 C8 -78.5(7)
C1 C6 C7 C8 96.8(7)
C5 C6 C7 C9 44.0(8)
C1 C6 C7 C9 -140.8(6)
C3 C2 C10 C11 -48.8(7)
C1 C2 C10 C11 132.1(6)
C3 C2 C10 C12 72.8(7)
C1 C2 C10 C12 -106.4(7)
C1 N1 C13 C15 174.4(5)
Ni1 N1 C13 C15 -4.4(6)
C1 N1 C13 C14 -5.1(8)
Ni1 N1 C13 C14 176.1(4)
C19 N2 C15 C16 -1.9(8)
Ni1 N2 C15 C16 160.8(4)
C19 N2 C15 C13 -178.9(5)
Ni1 N2 C15 C13 -16.2(6)
N1 C13 C15 N2 14.0(7)
C14 C13 C15 N2 -166.5(5)
N1 C13 C15 C16 -163.0(5)
C14 C13 C15 C16 16.5(8)
N2 C15 C16 C17 -2.4(9)
C13 C15 C16 C17 174.5(5)
C15 C16 C17 C18 2.7(9)
C16 C17 C18 C19 1.1(9)
C15 N2 C19 C18 5.7(8)
Ni1 N2 C19 C18 -154.6(4)
C15 N2 C19 C20 -172.3(5)
Ni1 N2 C19 C20 27.4(7)
C17 C18 C19 N2 -5.4(8)
C17 C18 C19 C20 172.6(5)
N2 C19 C20 C21 149.1(5)
C18 C19 C20 C21 -28.8(7)
N2 C19 C20 C25 -28.9(8)
C18 C19 C20 C25 153.1(5)
C25 C20 C21 C22 -1.7(8)
C19 C20 C21 C22 -179.8(5)
C20 C21 C22 C23 5.1(9)
C21 C22 C23 C24 -1.5(9)
C22 C23 C24 C25 -5.4(8)
C22 C23 C24 C26 170.4(5)
Ni2 O1 C25 C20 -167.0(4)
Ni1 O1 C25 C20 45.1(6)
Ni2 O1 C25 C24 11.1(7)
Ni1 O1 C25 C24 -136.8(4)
C21 C20 C25 O1 172.9(5)
C19 C20 C25 O1 -9.1(8)
C21 C20 C25 C24 -5.3(8)
C19 C20 C25 C24 172.7(5)
C23 C24 C25 O1 -169.4(5)
C26 C24 C25 O1 15.1(8)
C23 C24 C25 C20 8.7(7)
C26 C24 C25 C20 -166.8(5)
C30 N3 C26 C27 0.1(8)
Ni2 N3 C26 C27 174.7(4)
C30 N3 C26 C24 176.6(5)
Ni2 N3 C26 C24 -8.8(7)
C23 C24 C26 N3 168.5(5)
C25 C24 C26 N3 -16.1(8)
C23 C24 C26 C27 -15.2(8)
C25 C24 C26 C27 160.3(5)
N3 C26 C27 C28 -1.2(9)
C24 C26 C27 C28 -177.7(5)
C26 C27 C28 C29 1.3(9)
C27 C28 C29 C30 -0.3(9)
C26 N3 C30 C29 0.9(8)
Ni2 N3 C30 C29 -174.4(5)
C26 N3 C30 C31 -179.5(5)
Ni2 N3 C30 C31 5.2(6)
C28 C29 C30 N3 -0.8(9)
C28 C29 C30 C31 179.6(6)
C33 N4 C31 C30 -179.9(5)
Ni2 N4 C31 C30 2.1(7)
C33 N4 C31 C32 0.9(9)
Ni2 N4 C31 C32 -177.1(5)
N3 C30 C31 N4 -5.0(8)
C29 C30 C31 N4 174.6(6)
N3 C30 C31 C32 174.2(5)
C29 C30 C31 C32 -6.2(9)
C31 N4 C33 C34 -92.1(7)
Ni2 N4 C33 C34 85.5(6)
C31 N4 C33 C38 87.0(7)
Ni2 N4 C33 C38 -95.3(6)
C38 C33 C34 C35 -3.5(9)
N4 C33 C34 C35 175.6(5)
C38 C33 C34 C42 177.0(5)
N4 C33 C34 C42 -3.8(8)
C33 C34 C35 C36 1.6(9)
C42 C34 C35 C36 -178.9(5)
C34 C35 C36 C37 0.8(9)
C35 C36 C37 C38 -1.4(10)
C36 C37 C38 C33 -0.4(9)
C36 C37 C38 C39 179.4(6)
C34 C33 C38 C37 2.9(8)
N4 C33 C38 C37 -176.3(5)
C34 C33 C38 C39 -177.0(6)
N4 C33 C38 C39 3.9(9)
C37 C38 C39 C40 -64.6(8)
C33 C38 C39 C40 115.2(7)
C37 C38 C39 C41 59.2(8)
C33 C38 C39 C41 -121.0(7)
C35 C34 C42 C43 -80.0(7)
C33 C34 C42 C43 99.5(7)
C35 C34 C42 C44 44.7(7)
C33 C34 C42 C44 -135.8(6)
